data_2108261
loop_
_publ_author_name
'Shukla, Rahul'
'Singh, Paramveer'
'Panini, Piyush'
'Chopra, Deepak'

_publ_section_title
;
 Similarities and differences in the crystal packing of
 halogen-substituted indole derivatives
;
_journal_coeditor_code AW5010SUP1
_journal_issue 4
_journal_name_full 'Acta Crystallographica Section B'
_journal_page_first
;
;
_journal_paper_doi 10.1107/S2052520618008090
_journal_volume 74
_journal_year 2018
_chemical_formula_moiety 'C12 H13 N'
_chemical_formula_sum 'C12 H13 N'
_chemical_formula_weight 171.23
_chemical_name_systematic
; 
 ? 
;
_space_group_IT_number 19
_symmetry_cell_setting orthorhombic
_symmetry_Int_Tables_number 19
_symmetry_space_group_name_Hall 'P 2ac 2ab'
_symmetry_space_group_name_H-M 'P 21 21 21'
_atom_sites_solution_hydrogens geom
_atom_sites_solution_primary direct
_atom_sites_solution_secondary difmap
_audit_creation_method SHELXL-97
_cell_angle_alpha 90.00
_cell_angle_beta 90.00
_cell_angle_gamma 90.00
_cell_formula_units_Z 4
_cell_length_a 6.1147(4)
_cell_length_b 7.9668(5)
_cell_length_c 19.4856(13)
_cell_measurement_reflns_used 4226
_cell_measurement_temperature 298(2)
_cell_measurement_theta_max 24.26
_cell_measurement_theta_min 2.76
_cell_volume 949.23(11)
_computing_structure_refinement 'SHELXL-97 (Sheldrick, 1997)'
_computing_structure_solution 'SHELXS-97 (Sheldrick, 1990)'
_diffrn_ambient_temperature 298(2)
_diffrn_measured_fraction_theta_full 0.999
_diffrn_measured_fraction_theta_max 0.999
_diffrn_measurement_device_type 'Bruker APEX-II CCD'
_diffrn_measurement_method '\f and \w scans'
_diffrn_radiation_monochromator graphite
_diffrn_radiation_source 'fine-focus sealed tube'
_diffrn_radiation_type MoK\a
_diffrn_radiation_wavelength 0.71073
_diffrn_reflns_av_R_equivalents 0.0770
_diffrn_reflns_av_sigmaI/netI 0.0336
_diffrn_reflns_limit_h_max 7
_diffrn_reflns_limit_h_min -7
_diffrn_reflns_limit_k_max 10
_diffrn_reflns_limit_k_min -10
_diffrn_reflns_limit_l_max 25
_diffrn_reflns_limit_l_min -25
_diffrn_reflns_number 23905
_diffrn_reflns_theta_full 27.54
_diffrn_reflns_theta_max 27.54
_diffrn_reflns_theta_min 2.76
_exptl_absorpt_coefficient_mu 0.070
_exptl_absorpt_correction_T_max 0.9896
_exptl_absorpt_correction_T_min 0.9706
_exptl_absorpt_correction_type multi-scan
_exptl_absorpt_process_details SADABS
_exptl_crystal_colour colourless
_exptl_crystal_density_diffrn 1.198
_exptl_crystal_density_method 'not measured'
_exptl_crystal_description plate
_exptl_crystal_F_000 368
_exptl_crystal_size_max 0.43
_exptl_crystal_size_mid 0.31
_exptl_crystal_size_min 0.15
_refine_diff_density_max 0.173
_refine_diff_density_min -0.179
_refine_diff_density_rms 0.034
_refine_ls_extinction_method none
_refine_ls_goodness_of_fit_ref 1.073
_refine_ls_hydrogen_treatment constr
_refine_ls_matrix_type full
_refine_ls_number_parameters 119
_refine_ls_number_reflns 2179
_refine_ls_number_restraints 3
_refine_ls_restrained_S_all 1.076
_refine_ls_R_factor_all 0.0926
_refine_ls_R_factor_gt 0.0557
_refine_ls_shift/su_max 0.000
_refine_ls_shift/su_mean 0.000
_refine_ls_structure_factor_coef Fsqd
_refine_ls_weighting_details 'calc w=1/[\s^2^(Fo^2^)+(0.0639P)^2^+0.1768P] where P=(Fo^2^+2Fc^2^)/3'
_refine_ls_weighting_scheme calc
_refine_ls_wR_factor_gt 0.1253
_refine_ls_wR_factor_ref 0.1423
_reflns_number_gt 1530
_reflns_number_total 2179
_reflns_threshold_expression >2sigma(I)
_cod_data_source_file aw5010sup1.cif
_cod_data_source_block HxP
_cod_depositor_comments
;
The following automatic conversions were performed:

'_symmetry_cell_setting' value 'Orthorhombic' changed to
'orthorhombic' according to
/home/data/users/saulius/crontab/automatic-downloads/rss-feeds/IUCr/lib/dictionaries/cif_core.dic
dictionary named 'cif_core.dic' version 2.4.2 from 2011-04-26.

Automatic conversion script
Id: cif_fix_values 4973 2017-02-22 13:04:09Z antanas 
;
_cod_database_code 2108261

loop_
_symmetry_equiv_pos_as_xyz
'x, y, z'
'-x+1/2, -y, z+1/2'
'x+1/2, -y+1/2, -z'
'-x, y+1/2, -z+1/2'

loop_
_atom_site_label
_atom_site_type_symbol
_atom_site_fract_x
_atom_site_fract_y
_atom_site_fract_z
_atom_site_U_iso_or_equiv
_atom_site_adp_type
_atom_site_occupancy
_atom_site_symmetry_multiplicity
_atom_site_calc_flag
_atom_site_refinement_flags
_atom_site_disorder_assembly
_atom_site_disorder_group
N1 N 1.2444(3) -0.0992(3) 0.45684(10) 0.0557(5) Uani 1 1 d . . .
H1 H 1.3645 -0.1524 0.4494 0.067 Uiso 1 1 calc R . .
C1 C 1.1441(4) -0.0809(3) 0.51964(11) 0.0451(5) Uani 1 1 d . . .
C2 C 1.2033(4) -0.1409(3) 0.58395(13) 0.0561(6) Uani 1 1 d . . .
H2 H 1.3298 -0.2040 0.5900 0.067 Uiso 1 1 calc R . .
C3 C 1.0691(5) -0.1038(3) 0.63809(12) 0.0621(7) Uani 1 1 d . . .
H3 H 1.1044 -0.1431 0.6816 0.074 Uiso 1 1 calc R . .
C4 C 0.8810(5) -0.0084(3) 0.62901(13) 0.0643(7) Uani 1 1 d . . .
H4 H 0.7934 0.0154 0.6668 0.077 Uiso 1 1 calc R . .
C5 C 0.8215(4) 0.0514(3) 0.56573(12) 0.0551(6) Uani 1 1 d . . .
H5 H 0.6953 0.1153 0.5605 0.066 Uiso 1 1 calc R . .
C6 C 0.9546(3) 0.0145(3) 0.50914(11) 0.0423(5) Uani 1 1 d . . .
C7 C 0.9435(3) 0.0538(3) 0.43771(11) 0.0427(5) Uani 1 1 d . A .
C8 C 1.1207(3) -0.0180(3) 0.40760(11) 0.0473(5) Uani 1 1 d . A .
C9 C 1.1717(4) -0.0162(4) 0.33303(12) 0.0648(7) Uani 1 1 d D . .
H9A H 1.2155 -0.1273 0.3181 0.078 Uiso 1 1 calc R A .
H9B H 1.2911 0.0609 0.3239 0.078 Uiso 1 1 calc R . .
C10A C 0.9700(14) 0.0387(12) 0.2948(4) 0.0672(10) Uani 0.395(6) 1 d PD A -1
H10A H 0.8687 -0.0548 0.2924 0.081 Uiso 0.395(6) 1 calc PR A -1
H10B H 1.0104 0.0685 0.2483 0.081 Uiso 0.395(6) 1 calc PR A -1
C11A C 0.8553(14) 0.1876(12) 0.3282(4) 0.0672(10) Uani 0.395(6) 1 d PD A -1
H11A H 0.9560 0.2815 0.3304 0.081 Uiso 0.395(6) 1 calc PR A -1
H11B H 0.7323 0.2209 0.2998 0.081 Uiso 0.395(6) 1 calc PR A -1
C10B C 1.0303(8) 0.1081(9) 0.2959(3) 0.0672(10) Uani 0.605(6) 1 d PD A -2
H10C H 1.0340 0.0836 0.2472 0.081 Uiso 0.605(6) 1 calc PR A -2
H10D H 1.0898 0.2198 0.3025 0.081 Uiso 0.605(6) 1 calc PR A -2
C11B C 0.7930(8) 0.1059(9) 0.3204(2) 0.0672(10) Uani 0.605(6) 1 d PD A -2
H11C H 0.7311 -0.0045 0.3124 0.081 Uiso 0.605(6) 1 calc PR A -2
H11D H 0.7089 0.1866 0.2941 0.081 Uiso 0.605(6) 1 calc PR A -2
C12 C 0.7762(4) 0.1491(3) 0.39788(13) 0.0573(6) Uani 1 1 d D . .
H12A H 0.6430 0.0834 0.3949 0.069 Uiso 1 1 calc R A .
H12B H 0.7424 0.2529 0.4216 0.069 Uiso 1 1 calc R . .

loop_
_atom_site_aniso_label
_atom_site_aniso_U_11
_atom_site_aniso_U_22
_atom_site_aniso_U_33
_atom_site_aniso_U_23
_atom_site_aniso_U_13
_atom_site_aniso_U_12
N1 0.0469(11) 0.0635(13) 0.0566(12) -0.0016(9) 0.0036(9) 0.0174(10)
C1 0.0449(12) 0.0393(11) 0.0511(13) -0.0047(9) 0.0006(10) -0.0006(10)
C2 0.0580(14) 0.0475(13) 0.0628(15) 0.0014(11) -0.0080(13) 0.0055(11)
C3 0.0774(18) 0.0576(14) 0.0513(15) 0.0035(12) -0.0048(13) -0.0029(15)
C4 0.0689(15) 0.0710(16) 0.0531(14) -0.0053(13) 0.0124(12) -0.0006(15)
C5 0.0542(13) 0.0532(14) 0.0578(15) -0.0042(11) 0.0072(11) 0.0069(12)
C6 0.0428(10) 0.0361(10) 0.0479(11) -0.0045(9) -0.0004(9) -0.0023(10)
C7 0.0406(11) 0.0392(12) 0.0483(12) -0.0039(9) -0.0003(9) -0.0040(10)
C8 0.0452(11) 0.0463(12) 0.0504(12) -0.0017(10) 0.0001(10) -0.0008(10)
C9 0.0618(15) 0.0778(17) 0.0549(14) -0.0020(13) 0.0109(12) 0.0001(15)
C10A 0.061(2) 0.087(3) 0.0532(14) 0.010(2) -0.0073(15) -0.0094(18)
C11A 0.061(2) 0.087(3) 0.0532(14) 0.010(2) -0.0073(15) -0.0094(18)
C10B 0.061(2) 0.087(3) 0.0532(14) 0.010(2) -0.0073(15) -0.0094(18)
C11B 0.061(2) 0.087(3) 0.0532(14) 0.010(2) -0.0073(15) -0.0094(18)
C12 0.0522(13) 0.0555(14) 0.0644(15) 0.0010(12) -0.0045(12) 0.0076(12)

loop_
_atom_type_symbol
_atom_type_description
_atom_type_scat_dispersion_real
_atom_type_scat_dispersion_imag
_atom_type_scat_source
C C 0.0033 0.0016 'International Tables Vol C Tables 4.2.6.8 and 6.1.1.4'
H H 0.0000 0.0000 'International Tables Vol C Tables 4.2.6.8 and 6.1.1.4'
N N 0.0061 0.0033 'International Tables Vol C Tables 4.2.6.8 and 6.1.1.4'

loop_
_geom_angle_atom_site_label_1
_geom_angle_atom_site_label_2
_geom_angle_atom_site_label_3
_geom_angle
C1 N1 C8 108.88(18)
C1 N1 H1 125.6
C8 N1 H1 125.6
N1 C1 C2 130.5(2)
N1 C1 C6 107.23(19)
C2 C1 C6 122.3(2)
C3 C2 C1 117.7(2)
C3 C2 H2 121.1
C1 C2 H2 121.1
C2 C3 C4 121.1(2)
C2 C3 H3 119.5
C4 C3 H3 119.5
C5 C4 C3 121.6(2)
C5 C4 H4 119.2
C3 C4 H4 119.2
C4 C5 C6 118.7(2)
C4 C5 H5 120.6
C6 C5 H5 120.6
C1 C6 C5 118.6(2)
C1 C6 C7 107.47(18)
C5 C6 C7 133.9(2)
C8 C7 C6 106.92(18)
C8 C7 C12 122.5(2)
C6 C7 C12 130.61(19)
C7 C8 N1 109.50(19)
C7 C8 C9 125.8(2)
N1 C8 C9 124.6(2)
C8 C9 C10B 110.9(3)
C8 C9 C10A 108.3(4)
C8 C9 H9A 110.0
C10B C9 H9A 128.1
C10A C9 H9A 110.0
C8 C9 H9B 110.0
C10B C9 H9B 85.9
C10A C9 H9B 110.0
H9A C9 H9B 108.4
C9 C10A C11A 113.1(7)
C9 C10A H10A 109.0
C11A C10A H10A 109.0
C9 C10A H10B 109.0
C11A C10A H10B 109.0
H10A C10A H10B 107.8
C12 C11A C10A 112.5(7)
C12 C11A H11A 109.1
C10A C11A H11A 109.1
C12 C11A H11B 109.1
C10A C11A H11B 109.1
H11A C11A H11B 107.8
C9 C10B C11B 112.9(5)
C9 C10B H10C 109.0
C11B C10B H10C 109.0
C9 C10B H10D 109.0
C11B C10B H10D 109.0
H10C C10B H10D 107.8
C10B C11B C12 111.3(5)
C10B C11B H11C 109.4
C12 C11B H11C 109.4
C10B C11B H11D 109.4
C12 C11B H11D 109.4
H11C C11B H11D 108.0
C11A C12 C7 111.1(4)
C7 C12 C11B 110.4(3)
C11A C12 H12A 109.4
C7 C12 H12A 109.4
C11B C12 H12A 83.0
C11A C12 H12B 109.4
C7 C12 H12B 109.4
C11B C12 H12B 131.9
H12A C12 H12B 108.0

loop_
_geom_bond_atom_site_label_1
_geom_bond_atom_site_label_2
_geom_bond_distance
N1 C1 1.376(3)
N1 C8 1.383(3)
N1 H1 0.8600
C1 C2 1.389(3)
C1 C6 1.401(3)
C2 C3 1.369(3)
C2 H2 0.9300
C3 C4 1.390(4)
C3 H3 0.9300
C4 C5 1.371(3)
C4 H4 0.9300
C5 C6 1.402(3)
C5 H5 0.9300
C6 C7 1.428(3)
C7 C8 1.358(3)
C7 C12 1.492(3)
C8 C9 1.486(3)
C9 C10B 1.500(6)
C9 C10A 1.505(8)
C9 H9A 0.9700
C9 H9B 0.9700
C10A C11A 1.524(11)
C10A H10A 0.9700
C10A H10B 0.9700
C11A C12 1.474(8)
C11A H11A 0.9700
C11A H11B 0.9700
C10B C11B 1.527(7)
C10B H10C 0.9700
C10B H10D 0.9700
C11B C12 1.553(5)
C11B H11C 0.9700
C11B H11D 0.9700
C12 H12A 0.9700
C12 H12B 0.9700

loop_
_geom_torsion_atom_site_label_1
_geom_torsion_atom_site_label_2
_geom_torsion_atom_site_label_3
_geom_torsion_atom_site_label_4
_geom_torsion
C8 N1 C1 C2 179.2(2)
C8 N1 C1 C6 -0.3(3)
N1 C1 C2 C3 -179.4(2)
C6 C1 C2 C3 0.0(3)
C1 C2 C3 C4 -0.5(4)
C2 C3 C4 C5 0.4(4)
C3 C4 C5 C6 0.1(4)
N1 C1 C6 C5 -180.0(2)
C2 C1 C6 C5 0.5(3)
N1 C1 C6 C7 -0.1(2)
C2 C1 C6 C7 -179.7(2)
C4 C5 C6 C1 -0.6(3)
C4 C5 C6 C7 179.6(2)
C1 C6 C7 C8 0.5(2)
C5 C6 C7 C8 -179.7(2)
C1 C6 C7 C12 178.8(2)
C5 C6 C7 C12 -1.3(4)
C6 C7 C8 N1 -0.7(2)
C12 C7 C8 N1 -179.2(2)
C6 C7 C8 C9 177.2(2)
C12 C7 C8 C9 -1.3(3)
C1 N1 C8 C7 0.6(3)
C1 N1 C8 C9 -177.3(2)
C7 C8 C9 C10B 12.9(4)
N1 C8 C9 C10B -169.5(3)
C7 C8 C9 C10A -14.2(5)
N1 C8 C9 C10A 163.4(4)
C8 C9 C10A C11A 43.9(9)
C10B C9 C10A C11A -56.4(9)
C9 C10A C11A C12 -62.1(11)
C8 C9 C10B C11B -41.6(7)
C10A C9 C10B C11B 47.3(9)
C9 C10B C11B C12 60.2(8)
C10A C11A C12 C7 43.2(9)
C10A C11A C12 C11B -51.0(7)
C8 C7 C12 C11A -13.5(5)
C6 C7 C12 C11A 168.4(5)
C8 C7 C12 C11B 17.9(4)
C6 C7 C12 C11B -160.3(3)
C10B C11B C12 C11A 51.4(7)
C10B C11B C12 C7 -45.7(6)

_cod_database_fobs_code 2108261
